data_4335317
loop_
_publ_author_name
'Ya-Li Wang'
'Yue Ma'
'Xi Yang'
'Jinkui Tang'
'Peng Cheng'
'Qing-Lun Wang'
'Li-Cun Li'
'Dai-Zheng Liao'

_publ_section_title
;
 Syntheses, Structures, and Magnetic and Luminescence Properties of a New
 DyIII-Based Single-Ion Magnet
;
_journal_name_full 'Inorganic Chemistry'
_journal_page_first 7380
_journal_page_last 7386
_journal_paper_doi 10.1021/ic400006n
_journal_volume 52
_journal_year 2013
_chemical_formula_sum 'C25 H11 Dy F18 N2 O6'
_chemical_formula_weight 939.86
_chemical_name_systematic
; 
 ? 
;
_space_group_IT_number 14
_symmetry_cell_setting monoclinic
_symmetry_space_group_name_Hall '-P 2ybc'
_symmetry_space_group_name_H-M 'P 1 21/c 1'
_atom_sites_solution_hydrogens geom
_atom_sites_solution_primary direct
_atom_sites_solution_secondary difmap
_audit_creation_method SHELXL-97
_cell_angle_alpha 90.00
_cell_angle_beta 106.14(3)
_cell_angle_gamma 90.00
_cell_formula_units_Z 8
_cell_length_a 21.346(4)
_cell_length_b 18.782(4)
_cell_length_c 16.033(3)
_cell_measurement_reflns_used 17828
_cell_measurement_temperature 113(2)
_cell_measurement_theta_max 27.88
_cell_measurement_theta_min 1.71
_cell_volume 6175(2)
_computing_structure_refinement 'SHELXL-97 (Sheldrick, 1997)'
_computing_structure_solution 'SHELXS-97 (Sheldrick, 1990)'
_diffrn_ambient_temperature 113(2)
_diffrn_measured_fraction_theta_full 0.995
_diffrn_measured_fraction_theta_max 0.995
_diffrn_radiation_monochromator graphite
_diffrn_radiation_source 'fine-focus sealed tube'
_diffrn_radiation_type MoK\a
_diffrn_radiation_wavelength 0.71073
_diffrn_reflns_av_R_equivalents 0.0435
_diffrn_reflns_av_sigmaI/netI 0.0405
_diffrn_reflns_limit_h_max 28
_diffrn_reflns_limit_h_min -28
_diffrn_reflns_limit_k_max 23
_diffrn_reflns_limit_k_min -24
_diffrn_reflns_limit_l_max 21
_diffrn_reflns_limit_l_min -18
_diffrn_reflns_number 55351
_diffrn_reflns_theta_full 27.88
_diffrn_reflns_theta_max 27.88
_diffrn_reflns_theta_min 1.78
_diffrn_standards_decay_% 0
_diffrn_standards_interval_count 0
_diffrn_standards_interval_time 0
_diffrn_standards_number 0
_exptl_absorpt_coefficient_mu 2.572
_exptl_absorpt_correction_T_max 0.734
_exptl_absorpt_correction_T_min 0.636
_exptl_absorpt_correction_type multi-scan
_exptl_absorpt_process_details crystalclear
_exptl_crystal_colour Pale-yellow
_exptl_crystal_density_diffrn 2.022
_exptl_crystal_description Prism
_exptl_crystal_F_000 3608
_exptl_crystal_size_max 0.18
_exptl_crystal_size_mid 0.16
_exptl_crystal_size_min 0.12
_refine_diff_density_max 3.797
_refine_diff_density_min -3.832
_refine_diff_density_rms 0.182
_refine_ls_extinction_coef 0.00222(15)
_refine_ls_extinction_expression Fc^*^=kFc[1+0.001xFc^2^\l^3^/sin(2\q)]^-1/4^
_refine_ls_extinction_method SHELXL
_refine_ls_goodness_of_fit_ref 1.058
_refine_ls_hydrogen_treatment constr
_refine_ls_matrix_type full
_refine_ls_number_parameters 1133
_refine_ls_number_reflns 14656
_refine_ls_number_restraints 1752
_refine_ls_restrained_S_all 1.139
_refine_ls_R_factor_all 0.0688
_refine_ls_R_factor_gt 0.0581
_refine_ls_shift/su_max 0.002
_refine_ls_shift/su_mean 0.000
_refine_ls_structure_factor_coef Fsqd
_refine_ls_weighting_details 'calc w=1/[\s^2^(Fo^2^)+(0.0950P)^2^+16.0000P] where P=(Fo^2^+2Fc^2^)/3'
_refine_ls_weighting_scheme calc
_refine_ls_wR_factor_gt 0.1478
_refine_ls_wR_factor_ref 0.1663
_reflns_number_gt 11816
_reflns_number_total 14656
_reflns_threshold_expression >2sigma(I)
_cod_data_source_file ic400006n_si_002_1.cif
_cod_data_source_block x
_cod_database_code 4335317

loop_
_symmetry_equiv_pos_as_xyz
'x, y, z'
'-x, y+1/2, -z+1/2'
'-x, -y, -z'
'x, -y-1/2, z-1/2'

loop_
_atom_site_label
_atom_site_type_symbol
_atom_site_fract_x
_atom_site_fract_y
_atom_site_fract_z
_atom_site_U_iso_or_equiv
_atom_site_adp_type
_atom_site_occupancy
_atom_site_symmetry_multiplicity
_atom_site_calc_flag
_atom_site_refinement_flags
_atom_site_disorder_assembly
_atom_site_disorder_group
Dy1 Dy 0.991065(12) 0.724594(12) 0.731111(19) 0.02819(11) Uani 1 1 d . . .
F1 F 1.0863(2) 0.5012(2) 0.8582(3) 0.0645(12) Uani 1 1 d U . .
F2 F 1.1789(3) 0.5372(2) 0.9307(3) 0.0748(14) Uani 1 1 d U . .
F3 F 1.1611(3) 0.5161(2) 0.7954(4) 0.0756(15) Uani 1 1 d U . .
F4 F 1.2620(3) 0.7705(3) 0.8795(6) 0.111(3) Uani 1 1 d U . .
F5 F 1.1961(3) 0.8548(3) 0.8542(5) 0.0906(19) Uani 1 1 d U . .
F6 F 1.2174(4) 0.8004(5) 0.7528(5) 0.121(3) Uani 1 1 d U . .
F7 F 1.1586(3) 0.6857(3) 0.5167(5) 0.109(2) Uani 1 1 d U . .
F8 F 1.1580(3) 0.6196(3) 0.6230(4) 0.100(2) Uani 1 1 d U . .
F9 F 1.0873(3) 0.6074(3) 0.5059(4) 0.0834(16) Uani 1 1 d U . .
F10 F 1.0731(4) 0.9181(2) 0.5114(4) 0.101(2) Uani 1 1 d U . .
F11 F 1.1026(3) 0.9327(3) 0.6461(4) 0.114(3) Uani 1 1 d U . .
F12 F 1.0062(3) 0.9482(2) 0.5785(4) 0.0892(19) Uani 1 1 d U . .
F13 F 0.8729(3) 0.4980(2) 0.6903(4) 0.0770(15) Uani 1 1 d U . .
F14 F 0.8612(3) 0.5186(2) 0.5566(3) 0.0752(15) Uani 1 1 d U . .
F15 F 0.7798(2) 0.5284(2) 0.6083(4) 0.0808(17) Uani 1 1 d U . .
F16 F 0.7219(5) 0.7598(7) 0.6670(12) 0.078(4) Uani 0.49(2) 1 d PDU A 1
F17 F 0.7903(7) 0.8398(10) 0.7154(14) 0.119(6) Uani 0.49(2) 1 d PDU A 1
F18 F 0.7556(8) 0.8227(12) 0.5814(10) 0.117(6) Uani 0.49(2) 1 d PDU A 1
F16B F 0.7767(9) 0.8055(10) 0.7372(6) 0.099(5) Uani 0.51(2) 1 d PDU A 2
F17B F 0.7790(8) 0.8521(6) 0.6205(12) 0.086(5) Uani 0.51(2) 1 d PDU A 2
F18B F 0.7153(5) 0.7674(9) 0.6203(15) 0.129(7) Uani 0.51(2) 1 d PDU A 2
O1 O 1.05390(19) 0.63022(19) 0.8028(3) 0.0333(8) Uani 1 1 d . . .
O2 O 1.0952(2) 0.7686(2) 0.7908(3) 0.0353(9) Uani 1 1 d . . .
O3 O 1.0421(2) 0.6788(2) 0.6296(3) 0.0360(9) Uani 1 1 d . . .
O4 O 1.00295(19) 0.81904(19) 0.6402(3) 0.0335(8) Uani 1 1 d . . .
O5 O 0.9237(2) 0.6289(2) 0.6663(3) 0.0354(8) Uani 1 1 d . . .
O6 O 0.8842(2) 0.7677(2) 0.6740(3) 0.0337(9) Uani 1 1 d . . .
N1 N 0.9399(2) 0.6934(3) 0.8493(3) 0.0334(10) Uani 1 1 d . . .
N2 N 0.9767(2) 0.8269(2) 0.8251(3) 0.0351(10) Uani 1 1 d . . .
C1 C 0.9252(3) 0.6260(3) 0.8635(4) 0.0410(13) Uani 1 1 d . . .
H1 H 0.9387 0.5901 0.8326 0.049 Uiso 1 1 calc R . .
C2 C 0.8910(3) 0.6069(3) 0.9215(4) 0.0445(14) Uani 1 1 d . . .
H2 H 0.8818 0.5594 0.9294 0.053 Uiso 1 1 calc R . .
C3 C 0.8711(4) 0.6596(4) 0.9673(5) 0.0512(17) Uani 1 1 d . . .
H3 H 0.8475 0.6484 1.0063 0.061 Uiso 1 1 calc R . .
C4 C 0.8864(4) 0.7300(3) 0.9547(5) 0.0462(16) Uani 1 1 d . . .
H4 H 0.8739 0.7663 0.9862 0.055 Uiso 1 1 calc R . .
C5 C 0.9205(3) 0.7459(3) 0.8949(4) 0.0368(12) Uani 1 1 d . . .
C6 C 0.9397(3) 0.8200(3) 0.8791(4) 0.0340(11) Uani 1 1 d . . .
C7 C 0.9199(4) 0.8784(3) 0.9187(5) 0.0534(17) Uani 1 1 d . . .
H7 H 0.8936 0.8722 0.9556 0.064 Uiso 1 1 calc R . .
C8 C 0.9397(5) 0.9453(4) 0.9026(6) 0.065(2) Uani 1 1 d . . .
H8 H 0.9265 0.9849 0.9282 0.078 Uiso 1 1 calc R . .
C9 C 0.9786(4) 0.9535(3) 0.8490(5) 0.0490(16) Uani 1 1 d . . .
H9 H 0.9934 0.9983 0.8386 0.059 Uiso 1 1 calc R . .
C10 C 0.9956(3) 0.8933(3) 0.8102(4) 0.0430(13) Uani 1 1 d . . .
H10 H 1.0211 0.8989 0.7722 0.052 Uiso 1 1 calc R . .
C21 C 1.1351(3) 0.5421(3) 0.8543(5) 0.0426(14) Uani 1 1 d . . .
C22 C 1.1138(3) 0.6204(3) 0.8325(4) 0.0344(11) Uani 1 1 d . . .
C23 C 1.1639(3) 0.6705(3) 0.8440(5) 0.0432(14) Uani 1 1 d . . .
H23 H 1.2069 0.6564 0.8675 0.052 Uiso 1 1 calc R . .
C24 C 1.1501(3) 0.7407(3) 0.8209(4) 0.0351(11) Uani 1 1 d . . .
C25 C 1.2072(3) 0.7921(4) 0.8284(5) 0.0477(16) Uani 1 1 d . . .
C26 C 1.1213(3) 0.6561(3) 0.5568(5) 0.0447(14) Uani 1 1 d . . .
C27 C 1.0767(3) 0.7074(3) 0.5884(4) 0.0382(12) Uani 1 1 d . . .
C28 C 1.0813(3) 0.7789(3) 0.5703(4) 0.0397(14) Uani 1 1 d . . .
H28 H 1.1098 0.7937 0.5392 0.048 Uiso 1 1 calc R . .
C29 C 1.0437(3) 0.8285(3) 0.5985(4) 0.0325(11) Uani 1 1 d . . .
C30 C 1.0562(3) 0.9071(3) 0.5822(4) 0.0419(13) Uani 1 1 d . . .
C31 C 0.8431(4) 0.5400(4) 0.6248(5) 0.0467(15) Uani 1 1 d . . .
C32 C 0.8634(3) 0.6182(3) 0.6466(4) 0.0365(12) Uani 1 1 d . . .
C33 C 0.8141(3) 0.6667(3) 0.6439(5) 0.0432(14) Uani 1 1 d . . .
H33 H 0.7711 0.6514 0.6332 0.052 Uiso 1 1 calc R . .
C34 C 0.8295(3) 0.7389(4) 0.6576(4) 0.0371(12) Uani 1 1 d . A .
C35 C 0.7740(3) 0.7905(3) 0.6563(4) 0.0555(19) Uani 1 1 d D . .
Dy2 Dy 0.499067(10) 0.028681(12) 0.744516(16) 0.02732(11) Uani 1 1 d . . .
F19 F 0.7246(8) -0.0831(11) 0.9036(11) 0.088(5) Uani 0.52(3) 1 d PDU B 1
F20 F 0.6993(8) -0.0854(12) 0.7684(11) 0.111(6) Uani 0.52(3) 1 d PDU B 1
F21 F 0.7708(5) -0.0146(8) 0.8359(14) 0.082(4) Uani 0.52(3) 1 d PDU B 1
F19B F 0.7079(9) -0.1035(6) 0.8664(14) 0.083(5) Uani 0.48(3) 1 d PDU B 2
F20B F 0.7212(10) -0.0512(11) 0.7567(6) 0.089(5) Uani 0.48(3) 1 d PDU B 2
F21B F 0.7708(6) -0.0160(9) 0.8806(15) 0.090(5) Uani 0.48(3) 1 d PDU B 2
F22 F 0.6837(9) 0.2109(7) 0.9470(7) 0.111(6) Uani 0.474(13) 1 d PDU B 1
F23 F 0.5949(4) 0.2500(6) 0.8709(12) 0.083(4) Uani 0.474(13) 1 d PDU B 1
F24 F 0.6728(9) 0.2389(7) 0.8176(10) 0.100(5) Uani 0.474(13) 1 d PDU B 1
F22B F 0.7067(4) 0.2208(5) 0.8843(11) 0.086(4) Uani 0.526(13) 1 d PDU B 2
F23B F 0.6297(8) 0.2258(5) 0.9404(8) 0.087(4) Uani 0.526(13) 1 d PDU B 2
F24B F 0.6148(7) 0.2527(5) 0.8098(8) 0.114(6) Uani 0.526(13) 1 d PDU B 2
F25 F 0.5310(6) -0.1596(5) 0.4902(4) 0.087(4) Uani 0.573(11) 1 d PDU C 1
F26 F 0.5133(5) -0.1957(4) 0.6069(6) 0.068(3) Uani 0.573(11) 1 d PDU C 1
F27 F 0.6089(4) -0.1749(5) 0.6026(8) 0.101(4) Uani 0.573(11) 1 d PDU C 1
F25B F 0.4890(5) -0.1659(7) 0.5266(10) 0.101(5) Uani 0.427(11) 1 d PDU C 2
F26B F 0.5642(8) -0.1929(6) 0.6389(6) 0.088(5) Uani 0.427(11) 1 d PDU C 2
F27B F 0.5878(7) -0.1578(6) 0.5256(9) 0.093(5) Uani 0.427(11) 1 d PDU C 2
F28 F 0.6072(4) 0.1385(5) 0.5192(7) 0.079(3) Uani 0.518(11) 1 d PDU C 1
F29 F 0.6713(6) 0.1319(7) 0.6436(6) 0.108(5) Uani 0.518(11) 1 d PDU C 1
F30 F 0.6795(6) 0.0608(5) 0.5457(9) 0.096(4) Uani 0.518(11) 1 d PDU C 1
F28B F 0.6395(6) 0.1595(4) 0.6027(10) 0.094(4) Uani 0.482(11) 1 d PDU C 2
F29B F 0.6978(4) 0.0691(6) 0.6265(9) 0.089(4) Uani 0.482(11) 1 d PDU C 2
F30B F 0.6383(8) 0.0887(9) 0.5009(6) 0.120(6) Uani 0.482(11) 1 d PDU C 2
F31 F 0.2887(3) 0.2257(12) 0.6372(11) 0.065(3) Uani 0.573(11) 1 d PDU C 1
F32 F 0.3646(10) 0.2389(13) 0.5774(8) 0.074(5) Uani 0.573(11) 1 d PDU C 1
F33 F 0.3834(7) 0.2534(10) 0.7128(8) 0.061(3) Uani 0.573(11) 1 d PDU C 1
F31B F 0.2878(4) 0.2213(17) 0.6148(16) 0.086(7) Uani 0.427(11) 1 d PDU C 2
F32B F 0.3787(12) 0.2440(15) 0.5920(12) 0.061(5) Uani 0.427(11) 1 d PDU C 2
F33B F 0.3682(11) 0.2519(14) 0.7188(11) 0.073(6) Uani 0.427(11) 1 d PDU C 2
F34 F 0.2822(8) -0.0920(7) 0.6141(10) 0.094(4) Uani 0.62(3) 1 d PDU C 1
F35 F 0.2236(4) -0.0129(6) 0.6472(14) 0.111(5) Uani 0.62(3) 1 d PDU C 1
F36 F 0.2925(7) -0.0686(9) 0.7447(6) 0.090(4) Uani 0.62(3) 1 d PDU C 1
F34B F 0.2968(10) -0.1049(6) 0.6551(19) 0.089(6) Uani 0.38(3) 1 d PDU C 2
F35B F 0.2317(7) -0.0217(11) 0.6035(13) 0.082(6) Uani 0.38(3) 1 d PDU C 2
F36B F 0.2657(12) -0.0359(15) 0.7389(10) 0.103(6) Uani 0.38(3) 1 d PDU C 2
O7 O 0.6031(2) -0.0177(2) 0.8077(3) 0.0341(8) Uani 1 1 d . . .
O8 O 0.56311(19) 0.1211(2) 0.8211(3) 0.0360(9) Uani 1 1 d . . .
O9 O 0.5087(2) -0.0624(2) 0.6511(3) 0.0364(9) Uani 1 1 d . . .
O10 O 0.5573(2) 0.0746(2) 0.6512(3) 0.0377(9) Uani 1 1 d . . .
O11 O 0.43238(19) 0.1253(2) 0.6839(3) 0.0329(8) Uani 1 1 d . . .
O12 O 0.39345(19) -0.0143(2) 0.6882(3) 0.0338(8) Uani 1 1 d . . .
N3 N 0.4502(2) 0.0593(2) 0.8650(3) 0.0303(9) Uani 1 1 d . . .
N4 N 0.4817(2) -0.0747(2) 0.8356(3) 0.0336(10) Uani 1 1 d . . .
C11 C 0.4394(3) 0.1272(3) 0.8822(4) 0.0338(11) Uani 1 1 d . . .
H11 H 0.4548 0.1627 0.8526 0.041 Uiso 1 1 calc R . .
C12 C 0.4065(3) 0.1475(3) 0.9415(4) 0.0385(12) Uani 1 1 d . . .
H12 H 0.3998 0.1954 0.9515 0.046 Uiso 1 1 calc R . .
C13 C 0.3840(3) 0.0949(4) 0.9851(4) 0.0461(15) Uani 1 1 d . . .
H13 H 0.3613 0.1065 1.0250 0.055 Uiso 1 1 calc R . .
C14 C 0.3956(3) 0.0240(3) 0.9692(4) 0.0437(14) Uani 1 1 d . . .
H14 H 0.3812 -0.0121 0.9990 0.052 Uiso 1 1 calc R . .
C15 C 0.4286(3) 0.0077(3) 0.9086(4) 0.0327(11) Uani 1 1 d . . .
C16 C 0.4440(3) -0.0667(3) 0.8886(4) 0.0325(11) Uani 1 1 d . . .
C17 C 0.4196(3) -0.1249(3) 0.9238(5) 0.0471(15) Uani 1 1 d . . .
H17 H 0.3926 -0.1182 0.9597 0.057 Uiso 1 1 calc R . .
C18 C 0.4364(4) -0.1927(3) 0.9043(5) 0.0520(17) Uani 1 1 d . . .
H18 H 0.4203 -0.2324 0.9264 0.062 Uiso 1 1 calc R . .
C19 C 0.4770(4) -0.2011(3) 0.8521(5) 0.0496(16) Uani 1 1 d . . .
H19 H 0.4901 -0.2462 0.8399 0.059 Uiso 1 1 calc R . .
C20 C 0.4980(3) -0.1407(3) 0.8179(4) 0.0421(13) Uani 1 1 d . . .
H20 H 0.5246 -0.1463 0.7812 0.051 Uiso 1 1 calc R . .
C36 C 0.7149(3) -0.0413(3) 0.8352(4) 0.0453(15) Uani 1 1 d D . .
C37 C 0.6583(3) 0.0108(4) 0.8291(4) 0.0413(13) Uani 1 1 d . B .
C38 C 0.6736(3) 0.0819(4) 0.8481(5) 0.0453(15) Uani 1 1 d . . .
H38 H 0.7169 0.0965 0.8640 0.054 Uiso 1 1 calc R B .
C39 C 0.6237(3) 0.1317(3) 0.8434(4) 0.0404(13) Uani 1 1 d . B .
C40 C 0.6442(3) 0.2085(3) 0.8694(4) 0.0471(15) Uani 1 1 d D . .
C41 C 0.5481(3) -0.1500(4) 0.5742(4) 0.0556(18) Uani 1 1 d D . .
C42 C 0.5458(3) -0.0732(3) 0.6049(4) 0.0412(13) Uani 1 1 d . C .
C43 C 0.5867(4) -0.0251(4) 0.5791(5) 0.0500(16) Uani 1 1 d . . .
H43 H 0.6117 -0.0400 0.5433 0.060 Uiso 1 1 calc R C .
C44 C 0.5898(3) 0.0458(4) 0.6073(4) 0.0445(14) Uani 1 1 d . C .
C45 C 0.6388(3) 0.0926(3) 0.5808(4) 0.0525(17) Uani 1 1 d D . .
C46 C 0.3513(3) 0.2138(3) 0.6468(3) 0.0447(15) Uani 1 1 d D . .
C47 C 0.3717(3) 0.1353(3) 0.6636(4) 0.0370(12) Uani 1 1 d . C .
C48 C 0.3224(3) 0.0849(3) 0.6565(5) 0.0446(15) Uani 1 1 d . . .
H48 H 0.2791 0.0993 0.6425 0.054 Uiso 1 1 calc R C .
C49 C 0.3382(3) 0.0137(3) 0.6703(4) 0.0384(12) Uani 1 1 d . C .
C50 C 0.2825(3) -0.0392(3) 0.6673(4) 0.0550(19) Uani 1 1 d D . .

loop_
_atom_site_aniso_label
_atom_site_aniso_U_11
_atom_site_aniso_U_22
_atom_site_aniso_U_33
_atom_site_aniso_U_23
_atom_site_aniso_U_13
_atom_site_aniso_U_12
Dy1 0.02652(16) 0.02648(16) 0.03390(17) -0.00007(8) 0.01227(11) 0.00031(8)
F1 0.060(3) 0.041(2) 0.095(4) 0.014(2) 0.027(3) 0.0033(18)
F2 0.075(3) 0.059(3) 0.074(3) 0.019(2) -0.006(3) 0.020(2)
F3 0.103(4) 0.053(2) 0.091(4) 0.008(2) 0.061(3) 0.028(3)
F4 0.040(3) 0.069(3) 0.189(8) 0.022(4) -0.024(4) -0.013(2)
F5 0.064(3) 0.048(3) 0.164(6) -0.019(3) 0.041(4) -0.015(2)
F6 0.111(5) 0.169(6) 0.099(5) -0.027(5) 0.055(4) -0.096(5)
F7 0.135(5) 0.062(3) 0.183(7) 0.005(4) 0.131(5) 0.012(3)
F8 0.093(4) 0.136(5) 0.075(4) 0.010(3) 0.027(3) 0.075(4)
F9 0.083(4) 0.065(3) 0.100(4) -0.043(3) 0.023(3) 0.007(3)
F10 0.195(7) 0.045(2) 0.104(4) 0.015(3) 0.108(5) 0.006(3)
F11 0.126(5) 0.060(3) 0.112(5) 0.016(3) -0.039(4) -0.050(3)
F12 0.087(4) 0.038(2) 0.160(6) 0.025(3) 0.064(4) 0.018(2)
F13 0.095(4) 0.047(3) 0.079(4) 0.008(2) 0.009(3) -0.014(2)
F14 0.098(4) 0.058(3) 0.082(3) -0.036(2) 0.045(3) -0.028(3)
F15 0.057(3) 0.061(3) 0.128(5) -0.024(3) 0.030(3) -0.026(2)
F16 0.037(6) 0.092(7) 0.121(10) 0.039(8) 0.049(6) 0.022(5)
F17 0.066(8) 0.093(10) 0.185(14) -0.073(10) 0.014(9) 0.021(7)
F18 0.086(11) 0.129(12) 0.147(12) 0.071(10) 0.054(9) 0.065(9)
F16B 0.111(10) 0.096(10) 0.119(9) 0.017(8) 0.077(8) 0.057(8)
F17B 0.070(9) 0.067(7) 0.139(11) 0.046(7) 0.058(8) 0.042(6)
F18B 0.044(7) 0.094(10) 0.219(16) -0.022(11) -0.011(10) 0.021(6)
O1 0.031(2) 0.0319(19) 0.039(2) 0.0047(16) 0.0117(16) 0.0020(15)
O2 0.025(2) 0.037(2) 0.044(2) -0.0010(16) 0.0087(17) -0.0029(14)
O3 0.038(2) 0.037(2) 0.037(2) -0.0027(16) 0.0173(18) 0.0014(16)
O4 0.032(2) 0.0300(18) 0.041(2) 0.0070(16) 0.0156(17) 0.0045(14)
O5 0.033(2) 0.0346(19) 0.041(2) -0.0055(17) 0.0151(17) -0.0015(15)
O6 0.031(2) 0.0330(19) 0.038(2) -0.0013(16) 0.0125(18) 0.0008(15)
N1 0.035(2) 0.036(2) 0.031(2) 0.0019(19) 0.0119(19) 0.0027(19)
N2 0.039(3) 0.034(2) 0.030(2) -0.0047(18) 0.007(2) -0.0050(19)
C1 0.046(3) 0.040(3) 0.040(3) 0.004(2) 0.015(3) 0.006(2)
C2 0.055(4) 0.036(3) 0.045(3) 0.003(3) 0.018(3) 0.000(3)
C3 0.062(4) 0.055(4) 0.050(4) 0.004(3) 0.036(4) -0.008(3)
C4 0.053(4) 0.048(3) 0.044(4) -0.001(3) 0.024(3) 0.005(3)
C5 0.036(3) 0.044(3) 0.030(3) 0.000(2) 0.009(2) 0.001(2)
C6 0.036(3) 0.035(3) 0.031(3) -0.004(2) 0.008(2) 0.005(2)
C7 0.063(5) 0.044(3) 0.062(4) -0.007(3) 0.031(4) 0.004(3)
C8 0.085(6) 0.037(4) 0.079(6) -0.017(4) 0.035(5) 0.003(4)
C9 0.054(4) 0.027(3) 0.064(4) -0.001(3) 0.013(3) -0.005(3)
C10 0.051(4) 0.037(3) 0.042(3) -0.002(3) 0.014(3) -0.007(3)
C21 0.038(3) 0.037(3) 0.052(4) 0.007(3) 0.011(3) 0.010(2)
C22 0.035(3) 0.034(3) 0.035(3) 0.000(2) 0.011(2) 0.006(2)
C23 0.030(3) 0.035(3) 0.060(4) 0.006(3) 0.004(3) -0.001(2)
C24 0.027(3) 0.041(3) 0.036(3) -0.005(2) 0.007(2) -0.004(2)
C25 0.029(3) 0.045(3) 0.066(5) -0.002(3) 0.009(3) -0.007(3)
C26 0.052(4) 0.039(3) 0.049(4) -0.001(3) 0.024(3) 0.007(3)
C27 0.033(3) 0.044(3) 0.040(3) -0.007(3) 0.014(2) -0.004(2)
C28 0.042(3) 0.040(3) 0.042(3) -0.002(2) 0.020(3) -0.001(2)
C29 0.029(3) 0.034(3) 0.033(3) 0.000(2) 0.007(2) -0.003(2)
C30 0.049(4) 0.037(3) 0.042(3) 0.005(3) 0.016(3) -0.004(3)
C31 0.051(4) 0.037(3) 0.057(4) -0.007(3) 0.022(3) -0.013(3)
C32 0.042(3) 0.035(3) 0.035(3) -0.003(2) 0.014(2) -0.003(2)
C33 0.028(3) 0.041(3) 0.061(4) -0.009(3) 0.013(3) -0.003(2)
C34 0.031(3) 0.050(3) 0.032(3) -0.006(3) 0.012(2) 0.004(2)
C35 0.037(4) 0.056(4) 0.077(6) -0.001(4) 0.020(4) 0.006(3)
Dy2 0.02472(16) 0.02595(16) 0.03192(16) -0.00327(9) 0.00891(11) -0.00132(8)
F19 0.073(9) 0.091(9) 0.113(10) 0.057(8) 0.045(8) 0.030(7)
F20 0.075(8) 0.112(10) 0.132(10) -0.045(8) 0.007(7) 0.028(7)
F21 0.040(5) 0.079(7) 0.143(11) 0.036(8) 0.052(7) 0.008(5)
F19B 0.066(9) 0.043(6) 0.155(13) 0.027(7) 0.056(9) 0.013(5)
F20B 0.091(9) 0.097(10) 0.099(8) 0.015(7) 0.061(7) 0.046(7)
F21B 0.038(6) 0.072(8) 0.151(13) -0.013(9) 0.010(8) -0.001(5)
F22 0.116(12) 0.088(8) 0.091(10) -0.022(7) -0.037(9) -0.006(9)
F23 0.064(7) 0.045(6) 0.136(12) -0.033(7) 0.022(8) -0.008(5)
F24 0.126(11) 0.075(7) 0.120(11) -0.002(7) 0.071(9) -0.037(8)
F22B 0.047(6) 0.062(6) 0.150(12) -0.035(7) 0.028(7) -0.029(4)
F23B 0.134(11) 0.055(6) 0.088(8) -0.030(5) 0.057(8) -0.035(6)
F24B 0.131(11) 0.050(6) 0.109(10) 0.022(7) -0.055(8) -0.024(7)
F25 0.148(11) 0.072(5) 0.037(4) -0.019(4) 0.018(5) 0.001(7)
F26 0.104(8) 0.035(4) 0.072(6) -0.005(4) 0.038(6) 0.000(4)
F27 0.081(7) 0.072(6) 0.130(10) -0.025(6) -0.005(6) 0.037(5)
F25B 0.128(12) 0.067(7) 0.091(10) -0.038(7) 0.001(9) -0.010(7)
F26B 0.134(13) 0.057(7) 0.068(8) 0.011(6) 0.022(8) 0.033(8)
F27B 0.152(13) 0.065(7) 0.085(10) -0.010(7) 0.072(9) 0.020(8)
F28 0.090(7) 0.062(6) 0.095(8) 0.039(6) 0.044(6) 0.005(5)
F29 0.100(9) 0.155(12) 0.079(7) -0.019(8) 0.042(7) -0.081(8)
F30 0.092(8) 0.090(7) 0.142(11) 0.028(7) 0.093(8) 0.014(6)
F28B 0.076(9) 0.047(5) 0.162(13) 0.008(7) 0.037(8) -0.008(5)
F29B 0.043(5) 0.083(7) 0.146(10) 0.033(7) 0.036(6) 0.002(5)
F30B 0.137(13) 0.159(13) 0.083(9) 0.000(9) 0.059(9) -0.045(10)
F31 0.046(6) 0.054(6) 0.099(8) 0.007(6) 0.028(5) 0.023(5)
F32 0.104(12) 0.068(9) 0.065(7) 0.036(6) 0.049(7) 0.035(8)
F33 0.056(6) 0.040(6) 0.089(8) 0.003(5) 0.025(5) 0.001(5)
F31B 0.051(10) 0.059(10) 0.131(15) 0.025(10) -0.002(9) 0.006(8)
F32B 0.065(8) 0.039(7) 0.088(10) 0.025(8) 0.036(8) 0.008(6)
F33B 0.106(13) 0.052(10) 0.062(8) -0.013(7) 0.029(8) 0.032(9)
F34 0.085(9) 0.088(7) 0.101(9) -0.024(6) 0.016(7) -0.050(6)
F35 0.035(5) 0.088(7) 0.200(13) 0.046(9) 0.016(7) 0.001(4)
F36 0.063(7) 0.104(9) 0.103(7) 0.033(6) 0.023(5) -0.041(6)
F34B 0.060(9) 0.055(8) 0.151(15) 0.016(10) 0.025(11) -0.013(6)
F35B 0.036(7) 0.095(10) 0.105(12) 0.008(9) 0.004(7) -0.038(7)
F36B 0.098(13) 0.133(14) 0.098(11) -0.023(10) 0.059(9) -0.062(10)
O7 0.027(2) 0.0327(19) 0.041(2) -0.0006(16) 0.0053(16) -0.0001(15)
O8 0.028(2) 0.035(2) 0.046(2) -0.0124(17) 0.0118(17) -0.0056(15)
O9 0.041(2) 0.037(2) 0.035(2) -0.0089(16) 0.0170(18) -0.0073(16)
O10 0.039(2) 0.038(2) 0.042(2) 0.0033(17) 0.0193(18) 0.0000(16)
O11 0.0286(19) 0.036(2) 0.035(2) 0.0046(16) 0.0097(16) -0.0005(15)
O12 0.0257(19) 0.0338(18) 0.039(2) -0.0001(16) 0.0045(16) -0.0029(15)
N3 0.033(2) 0.031(2) 0.029(2) -0.0033(17) 0.0118(18) -0.0024(17)
N4 0.030(2) 0.026(2) 0.039(3) -0.0017(18) 0.0006(19) 0.0022(17)
C11 0.044(3) 0.029(2) 0.029(3) -0.001(2) 0.011(2) -0.003(2)
C12 0.041(3) 0.033(3) 0.042(3) -0.006(2) 0.012(3) 0.002(2)
C13 0.054(4) 0.054(4) 0.040(3) 0.002(3) 0.028(3) 0.010(3)
C14 0.050(4) 0.048(3) 0.039(3) 0.009(3) 0.022(3) 0.001(3)
C15 0.029(3) 0.033(3) 0.034(3) 0.004(2) 0.004(2) 0.001(2)
C16 0.030(3) 0.032(3) 0.034(3) 0.003(2) 0.006(2) 0.001(2)
C17 0.047(4) 0.038(3) 0.059(4) 0.009(3) 0.018(3) -0.007(3)
C18 0.062(5) 0.033(3) 0.062(4) 0.011(3) 0.019(4) -0.008(3)
C19 0.055(4) 0.029(3) 0.059(4) 0.001(3) 0.007(3) 0.003(3)
C20 0.046(3) 0.035(3) 0.041(3) -0.003(2) 0.005(3) 0.008(2)
C36 0.035(3) 0.046(3) 0.056(4) 0.004(3) 0.014(3) 0.003(3)
C37 0.036(3) 0.049(3) 0.043(3) 0.004(3) 0.017(3) 0.005(3)
C38 0.029(3) 0.046(3) 0.058(4) -0.007(3) 0.007(3) -0.003(2)
C39 0.036(3) 0.039(3) 0.047(3) -0.003(3) 0.013(3) -0.006(2)
C40 0.048(4) 0.041(3) 0.052(4) -0.008(3) 0.014(3) -0.016(3)
C41 0.065(5) 0.061(4) 0.042(4) -0.005(3) 0.015(3) 0.010(4)
C42 0.044(3) 0.043(3) 0.035(3) -0.005(3) 0.009(3) 0.004(3)
C43 0.052(4) 0.054(4) 0.053(4) 0.001(3) 0.029(3) 0.007(3)
C44 0.040(3) 0.049(3) 0.047(4) 0.006(3) 0.016(3) 0.002(3)
C45 0.045(4) 0.056(4) 0.065(5) 0.011(4) 0.030(4) 0.002(3)
C46 0.044(4) 0.037(3) 0.055(4) 0.010(3) 0.017(3) 0.010(3)
C47 0.042(3) 0.037(3) 0.035(3) 0.007(2) 0.014(2) 0.002(2)
C48 0.027(3) 0.040(3) 0.063(4) 0.011(3) 0.008(3) 0.002(2)
C49 0.029(3) 0.042(3) 0.044(3) 0.002(3) 0.009(2) -0.007(2)
C50 0.035(4) 0.047(4) 0.080(6) 0.004(4) 0.011(4) -0.011(3)

loop_
_atom_type_symbol
_atom_type_description
_atom_type_scat_dispersion_real
_atom_type_scat_dispersion_imag
_atom_type_scat_source
C C 0.0033 0.0016 'International Tables Vol C Tables 4.2.6.8 and 6.1.1.4'
H H 0.0000 0.0000 'International Tables Vol C Tables 4.2.6.8 and 6.1.1.4'
Dy Dy -0.1892 4.4098 'International Tables Vol C Tables 4.2.6.8 and 6.1.1.4'
F F 0.0171 0.0103 'International Tables Vol C Tables 4.2.6.8 and 6.1.1.4'
N N 0.0061 0.0033 'International Tables Vol C Tables 4.2.6.8 and 6.1.1.4'
O O 0.0106 0.0060 'International Tables Vol C Tables 4.2.6.8 and 6.1.1.4'

loop_
_geom_angle_atom_site_label_1
_geom_angle_atom_site_label_2
_geom_angle_atom_site_label_3
_geom_angle
O2 Dy1 O1 73.27(14)
O2 Dy1 O4 74.37(15)
O1 Dy1 O4 137.23(13)
O2 Dy1 O6 138.90(15)
O1 Dy1 O6 144.93(13)
O4 Dy1 O6 76.07(14)
O2 Dy1 O5 148.59(14)
O1 Dy1 O5 80.44(15)
O4 Dy1 O5 117.36(15)
O6 Dy1 O5 71.57(14)
O2 Dy1 O3 80.85(15)
O1 Dy1 O3 75.51(14)
O4 Dy1 O3 72.38(13)
O6 Dy1 O3 116.15(15)
O5 Dy1 O3 76.11(14)
O2 Dy1 N1 109.93(16)
O1 Dy1 N1 76.12(14)
O4 Dy1 N1 142.13(14)
O6 Dy1 N1 78.23(15)
O5 Dy1 N1 79.28(15)
O3 Dy1 N1 144.96(15)
O2 Dy1 N2 75.06(15)
O1 Dy1 N2 115.86(15)
O4 Dy1 N2 81.22(15)
O6 Dy1 N2 72.75(15)
O5 Dy1 N2 133.36(15)
O3 Dy1 N2 148.17(15)
N1 Dy1 N2 64.77(15)
C22 O1 Dy1 133.6(4)
C24 O2 Dy1 134.3(4)
C27 O3 Dy1 131.8(4)
C29 O4 Dy1 130.5(4)
C32 O5 Dy1 133.8(4)
C34 O6 Dy1 132.9(4)
C1 N1 C5 118.2(5)
C1 N1 Dy1 121.5(4)
C5 N1 Dy1 120.0(4)
C6 N2 C10 117.7(5)
C6 N2 Dy1 120.6(4)
C10 N2 Dy1 120.5(4)
N1 C1 C2 123.7(6)
N1 C1 H1 118.2
C2 C1 H1 118.2
C3 C2 C1 118.3(6)
C3 C2 H2 120.8
C1 C2 H2 120.8
C2 C3 C4 119.3(6)
C2 C3 H3 120.3
C4 C3 H3 120.3
C5 C4 C3 119.6(6)
C5 C4 H4 120.2
C3 C4 H4 120.2
N1 C5 C4 120.8(6)
N1 C5 C6 116.5(5)
C4 C5 C6 122.7(5)
N2 C6 C7 122.0(6)
N2 C6 C5 116.3(5)
C7 C6 C5 121.7(6)
C8 C7 C6 119.3(6)
C8 C7 H7 120.4
C6 C7 H7 120.4
C9 C8 C7 119.7(6)
C9 C8 H8 120.2
C7 C8 H8 120.2
C8 C9 C10 118.3(6)
C8 C9 H9 120.9
C10 C9 H9 120.9
N2 C10 C9 123.0(6)
N2 C10 H10 118.5
C9 C10 H10 118.5
F1 C21 F3 108.4(6)
F1 C21 F2 106.3(6)
F3 C21 F2 107.9(6)
F1 C21 C22 112.4(5)
F3 C21 C22 110.3(5)
F2 C21 C22 111.3(6)
O1 C22 C23 128.1(5)
O1 C22 C21 115.5(5)
C23 C22 C21 116.3(5)
C24 C23 C22 120.6(6)
C24 C23 H23 119.7
C22 C23 H23 119.7
O2 C24 C23 127.7(6)
O2 C24 C25 114.0(6)
C23 C24 C25 118.3(6)
F4 C25 F5 107.3(7)
F4 C25 F6 105.8(7)
F5 C25 F6 106.4(7)
F4 C25 C24 114.4(6)
F5 C25 C24 112.7(6)
F6 C25 C24 109.7(6)
F7 C26 F9 107.9(6)
F7 C26 F8 108.4(7)
F9 C26 F8 104.0(6)
F7 C26 C27 114.9(5)
F9 C26 C27 111.0(6)
F8 C26 C27 110.1(5)
O3 C27 C28 128.4(6)
O3 C27 C26 114.7(5)
C28 C27 C26 116.9(5)
C27 C28 C29 120.1(5)
C27 C28 H28 119.9
C29 C28 H28 119.9
O4 C29 C28 129.2(5)
O4 C29 C30 114.1(5)
C28 C29 C30 116.5(5)
F10 C30 F11 107.1(6)
F10 C30 F12 106.8(6)
F11 C30 F12 104.4(6)
F10 C30 C29 113.9(5)
F11 C30 C29 110.5(5)
F12 C30 C29 113.4(5)
F14 C31 F15 107.6(6)
F14 C31 F13 106.7(6)
F15 C31 F13 107.4(6)
F14 C31 C32 110.5(5)
F15 C31 C32 114.1(6)
F13 C31 C32 110.1(6)
O5 C32 C33 128.4(6)
O5 C32 C31 114.4(5)
C33 C32 C31 117.2(6)
C32 C33 C34 119.3(6)
C32 C33 H33 120.4
C34 C33 H33 120.4
O6 C34 C33 128.4(6)
O6 C34 C35 113.8(5)
C33 C34 C35 117.7(5)
F18B C35 F17 126.2(13)
F18B C35 F18 74.9(9)
F17 C35 F18 107.1(7)
F18B C35 F16 32.8(9)
F17 C35 F16 106.5(7)
F18 C35 F16 106.0(7)
F18B C35 F17B 106.7(7)
F17 C35 F17B 69.7(9)
F18 C35 F17B 39.4(8)
F16 C35 F17B 128.6(10)
F18B C35 F16B 106.4(7)
F17 C35 F16B 36.7(8)
F18 C35 F16B 136.9(11)
F16 C35 F16B 76.8(9)
F17B C35 F16B 104.8(7)
F18B C35 C34 116.3(9)
F17 C35 C34 113.0(8)
F18 C35 C34 109.9(9)
F16 C35 C34 113.8(8)
F17B C35 C34 114.2(7)
F16B C35 C34 107.5(8)
O9 Dy2 O12 75.17(14)
O9 Dy2 O8 138.02(14)
O12 Dy2 O8 145.45(14)
O9 Dy2 O7 76.18(15)
O12 Dy2 O7 137.74(16)
O8 Dy2 O7 72.70(14)
O9 Dy2 O11 117.09(15)
O12 Dy2 O11 72.31(14)
O8 Dy2 O11 80.90(15)
O7 Dy2 O11 149.57(13)
O9 Dy2 O10 72.74(14)
O12 Dy2 O10 120.33(15)
O8 Dy2 O10 74.15(15)
O7 Dy2 O10 78.84(15)
O11 Dy2 O10 79.62(13)
O9 Dy2 N3 142.93(14)
O12 Dy2 N3 79.19(15)
O8 Dy2 N3 74.49(14)
O7 Dy2 N3 107.52(15)
O11 Dy2 N3 78.87(14)
O10 Dy2 N3 144.23(15)
O9 Dy2 N4 81.92(15)
O12 Dy2 N4 71.02(15)
O8 Dy2 N4 115.31(15)
O7 Dy2 N4 74.75(15)
O11 Dy2 N4 131.84(14)
O10 Dy2 N4 146.99(15)
N3 Dy2 N4 64.52(15)
C37 O7 Dy2 131.9(4)
C39 O8 Dy2 132.2(4)
C42 O9 Dy2 133.6(4)
C44 O10 Dy2 132.5(4)
C47 O11 Dy2 133.3(4)
C49 O12 Dy2 134.0(4)
C11 N3 C15 118.4(5)
C11 N3 Dy2 120.7(3)
C15 N3 Dy2 120.6(4)
C16 N4 C20 118.5(5)
C16 N4 Dy2 119.8(3)
C20 N4 Dy2 120.2(4)
N3 C11 C12 123.6(5)
N3 C11 H11 118.2
C12 C11 H11 118.2
C13 C12 C11 117.9(5)
C13 C12 H12 121.1
C11 C12 H12 121.1
C12 C13 C14 119.4(5)
C12 C13 H13 120.3
C14 C13 H13 120.3
C15 C14 C13 119.4(5)
C15 C14 H14 120.3
C13 C14 H14 120.3
N3 C15 C14 121.2(5)
N3 C15 C16 115.8(5)
C14 C15 C16 122.9(5)
N4 C16 C17 122.1(5)
N4 C16 C15 116.7(5)
C17 C16 C15 121.2(5)
C18 C17 C16 118.7(6)
C18 C17 H17 120.6
C16 C17 H17 120.6
C19 C18 C17 119.4(6)
C19 C18 H18 120.3
C17 C18 H18 120.3
C18 C19 C20 118.5(6)
C18 C19 H19 120.7
C20 C19 H19 120.7
N4 C20 C19 122.8(6)
N4 C20 H20 118.6
C19 C20 H20 118.6
F21 C36 F19B 123.4(13)
F21 C36 F21B 32.1(8)
F19B C36 F21B 107.3(7)
F21 C36 F20B 73.9(8)
F19B C36 F20B 107.2(7)
F21B C36 F20B 105.4(7)
F21 C36 F19 107.0(7)
F19B C36 F19 31.7(8)
F21B C36 F19 81.0(9)
F20B C36 F19 132.7(11)
F21 C36 F20 105.9(7)
F19B C36 F20 73.6(9)
F21B C36 F20 131.7(11)
F20B C36 F20 37.4(8)
F19 C36 F20 104.3(7)
F21 C36 C37 117.5(8)
F19B C36 C37 115.2(9)
F21B C36 C37 112.7(9)
F20B C36 C37 108.5(7)
F19 C36 C37 111.8(9)
F20 C36 C37 109.4(8)
O7 C37 C38 128.1(6)
O7 C37 C36 114.1(6)
C38 C37 C36 117.8(6)
C37 C38 C39 120.1(6)
C37 C38 H38 120.0
C39 C38 H38 120.0
O8 C39 C38 127.9(6)
O8 C39 C40 114.8(5)
C38 C39 C40 117.3(5)
F24B C40 F24 57.2(7)
F24B C40 F22 137.8(10)
F24 C40 F22 107.7(7)
F24B C40 F23B 107.5(7)
F24 C40 F23B 136.1(9)
F22 C40 F23B 53.1(7)
F24B C40 F22B 106.4(6)
F24 C40 F22B 53.1(7)
F22 C40 F22B 57.4(7)
F23B C40 F22B 105.9(6)
F24B C40 F23 53.5(7)
F24 C40 F23 105.8(7)
F22 C40 F23 105.6(7)
F23B C40 F23 56.5(6)
F22B C40 F23 132.2(8)
F24B C40 C39 111.3(7)
F24 C40 C39 113.2(8)
F22 C40 C39 110.8(8)
F23B C40 C39 110.7(6)
F22B C40 C39 114.6(6)
F23 C40 C39 113.2(6)
F26B C41 F25 133.0(9)
F26B C41 F27B 109.7(7)
F25 C41 F27B 54.0(6)
F26B C41 F25B 108.9(7)
F25 C41 F25B 54.7(6)
F27B C41 F25B 107.8(7)
F26B C41 F26 48.1(7)
F25 C41 F26 106.8(6)
F27B C41 F26 133.2(9)
F25B C41 F26 62.1(7)
F26B C41 F27 59.1(7)
F25 C41 F27 105.6(6)
F27B C41 F27 55.6(6)
F25B C41 F27 143.4(9)
F26 C41 F27 103.6(6)
F26B C41 C42 111.0(7)
F25 C41 C42 116.0(6)
F27B C41 C42 112.4(7)
F25B C41 C42 106.9(7)
F26 C41 C42 114.2(6)
F27 C41 C42 109.6(6)
O9 C42 C43 128.7(6)
O9 C42 C41 115.3(6)
C43 C42 C41 115.9(5)
C42 C43 C44 119.8(6)
C42 C43 H43 120.1
C44 C43 H43 120.1
O10 C44 C43 127.8(6)
O10 C44 C45 116.4(6)
C43 C44 C45 115.8(5)
F30B C45 F29 132.0(10)
F30B C45 F30 50.5(7)
F29 C45 F30 108.8(7)
F30B C45 F28B 108.7(7)
F29 C45 F28B 43.3(7)
F30 C45 F28B 126.8(9)
F30B C45 F29B 105.9(7)
F29 C45 F29B 62.7(7)
F30 C45 F29B 56.5(6)
F28B C45 F29B 103.4(6)
F30B C45 F28 55.8(7)
F29 C45 F28 104.9(6)
F30 C45 F28 103.6(6)
F28B C45 F28 62.9(6)
F29B C45 F28 144.6(8)
F30B C45 C44 115.7(8)
F29 C45 C44 112.2(7)
F30 C45 C44 116.8(7)
F28B C45 C44 116.1(7)
F29B C45 C44 105.8(6)
F28 C45 C44 109.5(6)
F32 C46 F32B 14.9(17)
F32 C46 F31B 94(2)
F32B C46 F31B 107.2(8)
F32 C46 F33 106.9(7)
F32B C46 F33 93.6(16)
F31B C46 F33 120.2(17)
F32 C46 F33B 119(2)
F32B C46 F33B 106.7(8)
F31B C46 F33B 106.6(8)
F33 C46 F33B 15.9(14)
F32 C46 F31 107.0(7)
F32B C46 F31 118(2)
F31B C46 F31 15.9(16)
F33 C46 F31 106.4(7)
F33B C46 F31 91.9(15)
F32 C46 C47 111.9(12)
F32B C46 C47 111.9(15)
F31B C46 C47 112.4(15)
F33 C46 C47 110.0(10)
F33B C46 C47 111.8(14)
F31 C46 C47 114.2(11)
O11 C47 C48 128.1(6)
O11 C47 C46 114.2(5)
C48 C47 C46 117.6(5)
C49 C48 C47 119.9(6)
C49 C48 H48 120.1
C47 C48 H48 120.1
O12 C49 C48 128.0(6)
O12 C49 C50 114.0(5)
C48 C49 C50 117.9(5)
F36B C50 F34B 108.2(8)
F36B C50 F35 73.5(9)
F34B C50 F35 125.1(13)
F36B C50 F34 131.5(13)
F34B C50 F34 30.6(9)
F35 C50 F34 107.4(7)
F36B C50 F35B 107.9(8)
F34B C50 F35B 107.5(8)
F35 C50 F35B 34.9(9)
F34 C50 F35B 80.2(10)
F36B C50 F36 36.8(10)
F34B C50 F36 76.2(10)
F35 C50 F36 106.5(7)
F34 C50 F36 105.5(6)
F35B C50 F36 136.3(10)
F36B C50 C49 110.0(10)
F34B C50 C49 113.9(11)
F35 C50 C49 116.4(8)
F34 C50 C49 111.9(8)
F35B C50 C49 109.1(8)
F36 C50 C49 108.5(6)

loop_
_geom_bond_atom_site_label_1
_geom_bond_atom_site_label_2
_geom_bond_distance
Dy1 O2 2.314(4)
Dy1 O1 2.325(4)
Dy1 O4 2.354(4)
Dy1 O6 2.354(4)
Dy1 O5 2.356(4)
Dy1 O3 2.359(4)
Dy1 N1 2.505(4)
Dy1 N2 2.513(5)
F1 C21 1.310(8)
F2 C21 1.322(8)
F3 C21 1.315(8)
F4 C25 1.292(9)
F5 C25 1.292(8)
F6 C25 1.299(9)
F7 C26 1.281(7)
F8 C26 1.322(8)
F9 C26 1.303(8)
F10 C30 1.300(7)
F11 C30 1.303(8)
F12 C30 1.306(8)
F13 C31 1.326(9)
F14 C31 1.319(8)
F15 C31 1.320(8)
F16 C35 1.307(7)
F17 C35 1.301(7)
F18 C35 1.304(7)
F16B C35 1.313(7)
F17B C35 1.309(7)
F18B C35 1.301(7)
O1 C22 1.247(7)
O2 C24 1.252(7)
O3 C27 1.241(7)
O4 C29 1.248(6)
O5 C32 1.253(7)
O6 C34 1.246(7)
N1 C1 1.338(7)
N1 C5 1.360(7)
N2 C6 1.330(7)
N2 C10 1.353(7)
C1 C2 1.380(8)
C1 H1 0.9300
C2 C3 1.368(9)
C2 H2 0.9300
C3 C4 1.391(9)
C3 H3 0.9300
C4 C5 1.388(8)
C4 H4 0.9300
C5 C6 1.492(9)
C6 C7 1.390(8)
C7 C8 1.374(10)
C7 H7 0.9300
C8 C9 1.359(11)
C8 H8 0.9300
C9 C10 1.386(9)
C9 H9 0.9300
C10 H10 0.9300
C21 C22 1.550(8)
C22 C23 1.397(8)
C23 C24 1.379(8)
C23 H23 0.9300
C24 C25 1.533(8)
C26 C27 1.538(8)
C27 C28 1.383(8)
C28 C29 1.385(8)
C28 H28 0.9300
C29 C30 1.535(8)
C31 C32 1.544(8)
C32 C33 1.384(8)
C33 C34 1.398(9)
C33 H33 0.9300
C34 C35 1.527(9)
Dy2 O9 2.321(4)
Dy2 O12 2.327(4)
Dy2 O8 2.336(4)
Dy2 O7 2.338(4)
Dy2 O11 2.344(4)
Dy2 O10 2.358(4)
Dy2 N3 2.505(4)
Dy2 N4 2.517(5)
F19 C36 1.317(7)
F20 C36 1.322(7)
F21 C36 1.292(7)
F19B C36 1.295(7)
F20B C36 1.316(7)
F21B C36 1.303(7)
F22 C40 1.296(7)
F23 C40 1.316(7)
F24 C40 1.292(7)
F22B C40 1.309(6)
F23B C40 1.302(7)
F24B C40 1.289(7)
F25 C41 1.306(6)
F26 C41 1.335(6)
F27 C41 1.337(6)
F25B C41 1.315(7)
F26B C41 1.284(7)
F27B C41 1.308(7)
F28 C45 1.343(6)
F29 C45 1.285(7)
F30 C45 1.304(6)
F28B C45 1.305(7)
F29B C45 1.342(7)
F30B C45 1.281(7)
F31 C46 1.321(7)
F32 C46 1.311(7)
F33 C46 1.319(7)
F31B C46 1.316(8)
F32B C46 1.312(7)
F33B C46 1.319(7)
F34 C50 1.306(7)
F35 C50 1.304(7)
F36 C50 1.321(7)
F34B C50 1.299(7)
F35B C50 1.308(7)
F36B C50 1.297(7)
O7 C37 1.252(8)
O8 C39 1.259(7)
O9 C42 1.243(7)
O10 C44 1.242(7)
O11 C47 1.258(7)
O12 C49 1.249(7)
N3 C11 1.339(7)
N3 C15 1.348(7)
N4 C16 1.332(7)
N4 C20 1.340(7)
C11 C12 1.383(8)
C11 H11 0.9300
C12 C13 1.372(9)
C12 H12 0.9300
C13 C14 1.390(9)
C13 H13 0.9300
C14 C15 1.385(8)
C14 H14 0.9300
C15 C16 1.491(8)
C16 C17 1.395(8)
C17 C18 1.383(9)
C17 H17 0.9300
C18 C19 1.369(10)
C18 H18 0.9300
C19 C20 1.388(9)
C19 H19 0.9300
C20 H20 0.9300
C36 C37 1.536(9)
C37 C38 1.388(9)
C38 C39 1.402(9)
C38 H38 0.9300
C39 C40 1.530(8)
C41 C42 1.529(9)
C42 C43 1.395(9)
C43 C44 1.401(9)
C43 H43 0.9300
C44 C45 1.515(8)
C46 C47 1.540(8)
C47 C48 1.396(8)
C48 C49 1.383(9)
C48 H48 0.9300
C49 C50 1.542(8)

loop_
_geom_hbond_atom_site_label_D
_geom_hbond_atom_site_label_H
_geom_hbond_atom_site_label_A
_geom_hbond_distance_DH
_geom_hbond_distance_HA
_geom_hbond_distance_DA
_geom_hbond_angle_DHA
_geom_hbond_site_symmetry_A
C13 H13 F19 0.93 2.46 3.303(15) 151.4 3_657
C48 H48 F35 0.93 2.43 2.770(14) 101.7 .
C48 H48 F31 0.93 2.39 2.73(2) 101.9 .
C43 H43 F30 0.93 2.38 2.722(12) 101.7 .
C38 H38 F21 0.93 2.48 2.803(17) 100.2 .
C33 H33 F16 0.93 2.42 2.733(15) 99.6 .
C33 H33 F15 0.93 2.36 2.715(7) 102.3 .
C28 H28 F7 0.93 2.35 2.705(7) 102.0 .
C23 H23 F4 0.93 2.43 2.752(8) 100.5 .

loop_
_geom_torsion_atom_site_label_1
_geom_torsion_atom_site_label_2
_geom_torsion_atom_site_label_3
_geom_torsion_atom_site_label_4
_geom_torsion
O2 Dy1 O1 C22 -14.6(5)
O4 Dy1 O1 C22 27.8(6)
O6 Dy1 O1 C22 -174.9(5)
O5 Dy1 O1 C22 148.0(5)
O3 Dy1 O1 C22 70.0(5)
N1 Dy1 O1 C22 -130.7(5)
N2 Dy1 O1 C22 -78.2(5)
O1 Dy1 O2 C24 16.1(5)
O4 Dy1 O2 C24 -135.5(6)
O6 Dy1 O2 C24 179.0(5)
O5 Dy1 O2 C24 -18.3(7)
O3 Dy1 O2 C24 -61.4(6)
N1 Dy1 O2 C24 84.1(6)
N2 Dy1 O2 C24 139.6(6)
O2 Dy1 O3 C27 -50.0(6)
O1 Dy1 O3 C27 -125.0(6)
O4 Dy1 O3 C27 26.4(5)
O6 Dy1 O3 C27 90.5(6)
O5 Dy1 O3 C27 151.5(6)
N1 Dy1 O3 C27 -161.8(5)
N2 Dy1 O3 C27 -9.0(7)
O2 Dy1 O4 C29 58.2(5)
O1 Dy1 O4 C29 16.1(6)
O6 Dy1 O4 C29 -150.7(5)
O5 Dy1 O4 C29 -90.4(5)
O3 Dy1 O4 C29 -27.0(5)
N1 Dy1 O4 C29 160.7(5)
N2 Dy1 O4 C29 135.0(5)
O2 Dy1 O5 C32 171.2(5)
O1 Dy1 O5 C32 137.9(5)
O4 Dy1 O5 C32 -83.4(5)
O6 Dy1 O5 C32 -20.7(5)
O3 Dy1 O5 C32 -144.8(6)
N1 Dy1 O5 C32 60.3(5)
N2 Dy1 O5 C32 21.2(6)
O2 Dy1 O6 C34 -164.6(5)
O1 Dy1 O6 C34 -14.0(6)
O4 Dy1 O6 C34 150.4(5)
O5 Dy1 O6 C34 24.8(5)
O3 Dy1 O6 C34 88.3(5)
N1 Dy1 O6 C34 -57.7(5)
N2 Dy1 O6 C34 -124.7(5)
O2 Dy1 N1 C1 -114.6(5)
O1 Dy1 N1 C1 -48.5(5)
O4 Dy1 N1 C1 155.5(4)
O6 Dy1 N1 C1 107.4(5)
O5 Dy1 N1 C1 34.2(5)
O3 Dy1 N1 C1 -11.7(6)
N2 Dy1 N1 C1 -176.3(5)
O2 Dy1 N1 C5 72.1(4)
O1 Dy1 N1 C5 138.2(5)
O4 Dy1 N1 C5 -17.9(6)
O6 Dy1 N1 C5 -65.9(4)
O5 Dy1 N1 C5 -139.1(5)
O3 Dy1 N1 C5 175.0(4)
N2 Dy1 N1 C5 10.4(4)
O2 Dy1 N2 C6 -133.5(5)
O1 Dy1 N2 C6 -70.9(5)
O4 Dy1 N2 C6 150.5(5)
O6 Dy1 N2 C6 72.4(4)
O5 Dy1 N2 C6 30.9(5)
O3 Dy1 N2 C6 -175.6(4)
N1 Dy1 N2 C6 -12.4(4)
O2 Dy1 N2 C10 59.3(5)
O1 Dy1 N2 C10 121.9(5)
O4 Dy1 N2 C10 -16.7(5)
O6 Dy1 N2 C10 -94.8(5)
O5 Dy1 N2 C10 -136.3(4)
O3 Dy1 N2 C10 17.2(6)
N1 Dy1 N2 C10 -179.6(5)
C5 N1 C1 C2 0.4(10)
Dy1 N1 C1 C2 -173.0(5)
N1 C1 C2 C3 0.0(11)
C1 C2 C3 C4 -0.8(11)
C2 C3 C4 C5 1.3(12)
C1 N1 C5 C4 0.1(9)
Dy1 N1 C5 C4 173.7(5)
C1 N1 C5 C6 178.2(5)
Dy1 N1 C5 C6 -8.3(7)
C3 C4 C5 N1 -1.0(11)
C3 C4 C5 C6 -178.9(7)
C10 N2 C6 C7 0.9(9)
Dy1 N2 C6 C7 -166.7(5)
C10 N2 C6 C5 -179.2(5)
Dy1 N2 C6 C5 13.2(7)
N1 C5 C6 N2 -3.1(8)
C4 C5 C6 N2 174.8(6)
N1 C5 C6 C7 176.8(6)
C4 C5 C6 C7 -5.3(10)
N2 C6 C7 C8 -0.8(12)
C5 C6 C7 C8 179.3(7)
C6 C7 C8 C9 -0.5(13)
C7 C8 C9 C10 1.8(13)
C6 N2 C10 C9 0.5(10)
Dy1 N2 C10 C9 168.0(5)
C8 C9 C10 N2 -1.8(12)
Dy1 O1 C22 C23 11.6(10)
Dy1 O1 C22 C21 -164.7(4)
F1 C21 C22 O1 -15.7(8)
F3 C21 C22 O1 105.4(7)
F2 C21 C22 O1 -134.8(6)
F1 C21 C22 C23 167.5(6)
F3 C21 C22 C23 -71.4(8)
F2 C21 C22 C23 48.4(8)
O1 C22 C23 C24 -0.7(11)
C21 C22 C23 C24 175.7(6)
Dy1 O2 C24 C23 -14.5(10)
Dy1 O2 C24 C25 162.9(4)
C22 C23 C24 O2 2.0(11)
C22 C23 C24 C25 -175.3(6)
O2 C24 C25 F4 162.4(7)
C23 C24 C25 F4 -19.9(10)
O2 C24 C25 F5 39.5(9)
C23 C24 C25 F5 -142.9(7)
O2 C24 C25 F6 -78.9(8)
C23 C24 C25 F6 98.8(8)
Dy1 O3 C27 C28 -20.3(10)
Dy1 O3 C27 C26 157.4(4)
F7 C26 C27 O3 -177.8(7)
F9 C26 C27 O3 59.5(8)
F8 C26 C27 O3 -55.1(8)
F7 C26 C27 C28 0.2(10)
F9 C26 C27 C28 -122.5(7)
F8 C26 C27 C28 122.9(7)
O3 C27 C28 C29 -0.9(11)
C26 C27 C28 C29 -178.6(6)
Dy1 O4 C29 C28 22.5(10)
Dy1 O4 C29 C30 -153.1(4)
C27 C28 C29 O4 -0.4(11)
C27 C28 C29 C30 175.0(6)
O4 C29 C30 F10 -150.9(6)
C28 C29 C30 F10 33.0(9)
O4 C29 C30 F11 88.5(7)
C28 C29 C30 F11 -87.6(8)
O4 C29 C30 F12 -28.4(8)
C28 C29 C30 F12 155.5(6)
Dy1 O5 C32 C33 12.3(10)
Dy1 O5 C32 C31 -166.2(4)
F14 C31 C32 O5 -61.7(8)
F15 C31 C32 O5 176.8(6)
F13 C31 C32 O5 55.9(7)
F14 C31 C32 C33 119.6(7)
F15 C31 C32 C33 -1.9(9)
F13 C31 C32 C33 -122.8(7)
O5 C32 C33 C34 5.7(11)
C31 C32 C33 C34 -175.9(6)
Dy1 O6 C34 C33 -21.2(10)
Dy1 O6 C34 C35 156.4(4)
C32 C33 C34 O6 -1.1(11)
C32 C33 C34 C35 -178.6(6)
O6 C34 C35 F18B 164.4(13)
C33 C34 C35 F18B -17.7(15)
O6 C34 C35 F17 -37.7(14)
C33 C34 C35 F17 140.2(14)
O6 C34 C35 F18 81.9(13)
C33 C34 C35 F18 -100.3(13)
O6 C34 C35 F16 -159.4(10)
C33 C34 C35 F16 18.5(12)
O6 C34 C35 F17B 39.5(12)
C33 C34 C35 F17B -142.7(12)
O6 C34 C35 F16B -76.4(11)
C33 C34 C35 F16B 101.4(11)
O9 Dy2 O7 C37 124.2(6)
O12 Dy2 O7 C37 172.7(5)
O8 Dy2 O7 C37 -27.2(5)
O11 Dy2 O7 C37 3.8(7)
O10 Dy2 O7 C37 49.5(5)
N3 Dy2 O7 C37 -94.1(5)
N4 Dy2 O7 C37 -150.5(6)
O9 Dy2 O8 C39 -19.3(7)
O12 Dy2 O8 C39 -179.2(5)
O7 Dy2 O8 C39 24.6(5)
O11 Dy2 O8 C39 -140.0(6)
O10 Dy2 O8 C39 -58.3(5)
N3 Dy2 O8 C39 139.1(6)
N4 Dy2 O8 C39 87.8(6)
O12 Dy2 O9 C42 149.0(6)
O8 Dy2 O9 C42 -19.4(7)
O7 Dy2 O9 C42 -62.4(6)
O11 Dy2 O9 C42 88.2(6)
O10 Dy2 O9 C42 20.0(6)
N3 Dy2 O9 C42 -163.3(5)
N4 Dy2 O9 C42 -138.6(6)
O9 Dy2 O10 C44 -22.4(6)
O12 Dy2 O10 C44 -82.9(6)
O8 Dy2 O10 C44 131.4(6)
O7 Dy2 O10 C44 56.4(6)
O11 Dy2 O10 C44 -145.2(6)
N3 Dy2 O10 C44 160.9(6)
N4 Dy2 O10 C44 19.1(7)
O9 Dy2 O11 C47 81.2(5)
O12 Dy2 O11 C47 18.9(5)
O8 Dy2 O11 C47 -139.0(5)
O7 Dy2 O11 C47 -168.9(5)
O10 Dy2 O11 C47 145.5(5)
N3 Dy2 O11 C47 -63.2(5)
N4 Dy2 O11 C47 -23.1(6)
O9 Dy2 O12 C49 -147.4(6)
O8 Dy2 O12 C49 18.9(7)
O7 Dy2 O12 C49 163.8(5)
O11 Dy2 O12 C49 -22.0(5)
O10 Dy2 O12 C49 -88.1(6)
N3 Dy2 O12 C49 59.6(6)
N4 Dy2 O12 C49 126.2(6)
O9 Dy2 N3 C11 -157.7(4)
O12 Dy2 N3 C11 -111.0(4)
O8 Dy2 N3 C11 46.5(4)
O7 Dy2 N3 C11 112.2(4)
O11 Dy2 N3 C11 -37.1(4)
O10 Dy2 N3 C11 17.0(6)
N4 Dy2 N3 C11 175.0(5)
O9 Dy2 N3 C15 16.1(6)
O12 Dy2 N3 C15 62.8(4)
O8 Dy2 N3 C15 -139.8(4)
O7 Dy2 N3 C15 -74.0(4)
O11 Dy2 N3 C15 136.7(4)
O10 Dy2 N3 C15 -169.2(4)
N4 Dy2 N3 C15 -11.2(4)
O9 Dy2 N4 C16 -149.7(4)
O12 Dy2 N4 C16 -72.7(4)
O8 Dy2 N4 C16 70.5(4)
O7 Dy2 N4 C16 132.5(4)
O11 Dy2 N4 C16 -30.3(5)
O10 Dy2 N4 C16 170.5(4)
N3 Dy2 N4 C16 14.1(4)
O9 Dy2 N4 C20 15.9(4)
O12 Dy2 N4 C20 92.9(5)
O8 Dy2 N4 C20 -123.9(4)
O7 Dy2 N4 C20 -61.9(4)
O11 Dy2 N4 C20 135.3(4)
O10 Dy2 N4 C20 -23.9(6)
N3 Dy2 N4 C20 179.7(5)
C15 N3 C11 C12 -0.9(9)
Dy2 N3 C11 C12 173.0(5)
N3 C11 C12 C13 0.3(10)
C11 C12 C13 C14 0.7(10)
C12 C13 C14 C15 -1.0(11)
C11 N3 C15 C14 0.6(9)
Dy2 N3 C15 C14 -173.4(5)
C11 N3 C15 C16 -178.1(5)
Dy2 N3 C15 C16 7.9(7)
C13 C14 C15 N3 0.4(10)
C13 C14 C15 C16 179.0(6)
C20 N4 C16 C17 -2.0(9)
Dy2 N4 C16 C17 163.8(5)
C20 N4 C16 C15 178.2(5)
Dy2 N4 C16 C15 -15.9(7)
N3 C15 C16 N4 5.3(8)
C14 C15 C16 N4 -173.4(6)
N3 C15 C16 C17 -174.5(6)
C14 C15 C16 C17 6.9(9)
N4 C16 C17 C18 1.4(10)
C15 C16 C17 C18 -178.9(6)
C16 C17 C18 C19 0.8(11)
C17 C18 C19 C20 -2.3(12)
C16 N4 C20 C19 0.5(9)
Dy2 N4 C20 C19 -165.3(5)
C18 C19 C20 N4 1.7(11)
Dy2 O7 C37 C38 23.2(10)
Dy2 O7 C37 C36 -157.4(4)
F21 C36 C37 O7 163.5(12)
F19B C36 C37 O7 -37.7(14)
F21B C36 C37 O7 -161.3(14)
F20B C36 C37 O7 82.4(13)
F19 C36 C37 O7 -72.2(13)
F20 C36 C37 O7 42.8(15)
F21 C36 C37 C38 -17.0(13)
F19B C36 C37 C38 141.8(13)
F21B C36 C37 C38 18.1(15)
F20B C36 C37 C38 -98.1(13)
F19 C36 C37 C38 107.3(13)
F20 C36 C37 C38 -137.7(15)
O7 C37 C38 C39 -0.7(11)
C36 C37 C38 C39 179.9(6)
Dy2 O8 C39 C38 -17.9(10)
Dy2 O8 C39 C40 162.9(4)
C37 C38 C39 O8 -2.0(11)
C37 C38 C39 C40 177.2(6)
O8 C39 C40 F24B -52.8(11)
C38 C39 C40 F24B 127.9(11)
O8 C39 C40 F24 -115.0(11)
C38 C39 C40 F24 65.6(12)
O8 C39 C40 F22 123.8(12)
C38 C39 C40 F22 -55.5(12)
O8 C39 C40 F23B 66.8(11)
C38 C39 C40 F23B -112.6(10)
O8 C39 C40 F22B -173.6(10)
C38 C39 C40 F22B 7.1(11)
O8 C39 C40 F23 5.4(11)
C38 C39 C40 F23 -173.9(10)
Dy2 O9 C42 C43 -15.8(11)
Dy2 O9 C42 C41 162.7(4)
F26B C41 C42 O9 -57.1(10)
F25 C41 C42 O9 120.1(8)
F27B C41 C42 O9 179.7(9)
F25B C41 C42 O9 61.6(10)
F26 C41 C42 O9 -4.8(9)
F27 C41 C42 O9 -120.5(8)
F26B C41 C42 C43 121.6(10)
F25 C41 C42 C43 -61.2(9)
F27B C41 C42 C43 -1.6(11)
F25B C41 C42 C43 -119.7(10)
F26 C41 C42 C43 173.9(7)
F27 C41 C42 C43 58.2(9)
O9 C42 C43 C44 1.1(12)
C41 C42 C43 C44 -177.4(6)
Dy2 O10 C44 C43 21.0(11)
Dy2 O10 C44 C45 -159.1(4)
C42 C43 C44 O10 -4.0(12)
C42 C43 C44 C45 176.1(6)
O10 C44 C45 F30B -132.7(10)
C43 C44 C45 F30B 47.2(11)
O10 C44 C45 F29 43.9(11)
C43 C44 C45 F29 -136.2(10)
O10 C44 C45 F30 170.5(9)
C43 C44 C45 F30 -9.6(11)
O10 C44 C45 F28B -3.6(11)
C43 C44 C45 F28B 176.3(9)
O10 C44 C45 F29B 110.4(9)
C43 C44 C45 F29B -69.7(9)
O10 C44 C45 F28 -72.2(9)
C43 C44 C45 F28 107.7(8)
Dy2 O11 C47 C48 -13.2(10)
Dy2 O11 C47 C46 165.4(3)
F32 C46 C47 O11 67.0(10)
F32B C46 C47 O11 50.9(13)
F31B C46 C47 O11 171.6(12)
F33 C46 C47 O11 -51.7(9)
F33B C46 C47 O11 -68.6(12)
F31 C46 C47 O11 -171.2(9)
F32 C46 C47 C48 -114.2(10)
F32B C46 C47 C48 -130.3(12)
F31B C46 C47 C48 -9.7(13)
F33 C46 C47 C48 127.1(9)
F33B C46 C47 C48 110.1(12)
F31 C46 C47 C48 7.5(11)
O11 C47 C48 C49 -1.9(11)
C46 C47 C48 C49 179.5(6)
Dy2 O12 C49 C48 19.4(11)
Dy2 O12 C49 C50 -158.0(4)
C47 C48 C49 O12 -1.0(12)
C47 C48 C49 C50 176.3(6)
O12 C49 C50 F36B 100.2(16)
C48 C49 C50 F36B -77.5(16)
O12 C49 C50 F34B -21.5(16)
C48 C49 C50 F34B 160.8(15)
O12 C49 C50 F35 -178.8(12)
C48 C49 C50 F35 3.5(13)
O12 C49 C50 F34 -54.8(11)
C48 C49 C50 F34 127.5(11)
O12 C49 C50 F35B -141.6(14)
C48 C49 C50 F35B 40.7(15)
O12 C49 C50 F36 61.1(11)
C48 C49 C50 F36 -116.6(11)
